data_2008104
loop_
_publ_author_name
'Frenzen, Gerlinde'
'Sippel, Heike'
'Coelhan, Mehmet'

_publ_section_title
;
 The relative configuration of a stereoisomer of
 1,2,5,6,9,10-hexachlorodecane
;
_journal_issue 1
_journal_name_full 'Acta Crystallographica Section C'
_journal_page_first IUC9800079
_journal_paper_doi 10.1107/S0108270199099965
_journal_volume 55
_journal_year 1999
_chemical_formula_sum 'C10 H16 Cl6'
_chemical_formula_weight 348.93
_chemical_name_systematic
;
(2SR,5RR,6RR,9SR)-1,2,5,6,9,10-hexachlorodecane
;
_space_group_IT_number 15
_symmetry_cell_setting monoclinic
_symmetry_space_group_name_Hall '-C 2yc'
_symmetry_space_group_name_H-M 'C 1 2/c 1'
_cell_angle_alpha 90.00
_cell_angle_beta 90.26(5)
_cell_angle_gamma 90.00
_cell_formula_units_Z 4
_cell_length_a 10.794(3)
_cell_length_b 5.054(2)
_cell_length_c 27.143(10)
_cell_measurement_reflns_used 25
_cell_measurement_temperature 193(2)
_cell_measurement_theta_max 19
_cell_measurement_theta_min 15
_cell_volume 1480.7(9)
_computing_cell_refinement 'CAD-4 EXPRESS'
_computing_data_collection 'CAD-4 EXPRESS (Enraf-Nonius, 1994)'
_computing_data_reduction 'XCAD4 (Harms, 1993)'
_computing_molecular_graphics 'ZORTEP (Zsolnai, 1993)'
_computing_structure_refinement 'SHELXL97 (Sheldrick, 1997)'
_computing_structure_solution 'SHELXS97 (Sheldrick, 1990)'
_diffrn_ambient_temperature 193(2)
_diffrn_measured_fraction_theta_full 0.338
_diffrn_measured_fraction_theta_max 0.338
_diffrn_measurement_device_type 'Enraf--Nonius CAD-4'
_diffrn_measurement_method \w
_diffrn_radiation_monochromator graphite
_diffrn_radiation_source 'fine-focus sealed tube'
_diffrn_radiation_type MoK\a
_diffrn_radiation_wavelength 0.71073
_diffrn_reflns_av_R_equivalents 0.058
_diffrn_reflns_av_sigmaI/netI 0.0489
_diffrn_reflns_limit_h_max 12
_diffrn_reflns_limit_h_min -12
_diffrn_reflns_limit_k_max 5
_diffrn_reflns_limit_k_min -5
_diffrn_reflns_limit_l_max 32
_diffrn_reflns_limit_l_min -32
_diffrn_reflns_number 1708
_diffrn_reflns_theta_full 24.93
_diffrn_reflns_theta_max 24.93
_diffrn_reflns_theta_min 1.50
_diffrn_standards_decay_% 8
_diffrn_standards_interval_time 120
_diffrn_standards_number 2
_exptl_absorpt_coefficient_mu 1.133
_exptl_absorpt_correction_T_max 0.902
_exptl_absorpt_correction_T_min 0.531
_exptl_absorpt_correction_type numerical
_exptl_absorpt_process_details '(SHELX76; Sheldrick, 1976)'
_exptl_crystal_colour colorless
_exptl_crystal_density_diffrn 1.565
_exptl_crystal_density_method 'not measured'
_exptl_crystal_description needle
_exptl_crystal_F_000 712
_exptl_crystal_size_max 0.88
_exptl_crystal_size_mid 0.15
_exptl_crystal_size_min 0.05
_refine_diff_density_max 0.486
_refine_diff_density_min -0.416
_refine_ls_extinction_method none
_refine_ls_goodness_of_fit_ref 1.062
_refine_ls_hydrogen_treatment mixed
_refine_ls_matrix_type full
_refine_ls_number_parameters 73
_refine_ls_number_reflns 980
_refine_ls_number_restraints 0
_refine_ls_restrained_S_all 1.062
_refine_ls_R_factor_all 0.068
_refine_ls_R_factor_gt 0.051
_refine_ls_shift/su_max 0.000
_refine_ls_shift/su_mean 0.000
_refine_ls_structure_factor_coef Fsqd
_refine_ls_weighting_details 'w = 1/[\s^2^(Fo^2^)+(0.0978P)^2^] where P = (Fo^2^+2Fc^2^)/3'
_refine_ls_weighting_scheme calc
_refine_ls_wR_factor_ref 0.146
_reflns_number_gt 770
_reflns_number_total 980
_reflns_threshold_expression I>2\s(I)
_cod_data_source_file qa0048.cif
_cod_data_source_block qa0048
_cod_depositor_comments
;
The following automatic conversions were performed:

'_refine_ls_weighting_scheme' value 'calc w =
1/[\s^2^(Fo^2^)+(0.0978P)^2^] where P = (Fo^2^+2Fc^2^)/3' was changed
to 'calc'. New tag '_refine_ls_weighting_details' was created. The
value of the new tag was set to 'w = 1/[\s^2^(Fo^2^)+(0.0978P)^2^]
where P = (Fo^2^+2Fc^2^)/3'.

Automatic conversion script
Id: cif_fix_values 3143 2015-03-26 13:38:13Z robertas 
;
_cod_original_sg_symbol_H-M 'C 2/c'
_cod_database_code 2008104

loop_
_symmetry_equiv_pos_as_xyz
'x, y, z'
'-x, y, -z+1/2'
'x+1/2, y+1/2, z'
'-x+1/2, y+1/2, -z+1/2'
'-x, -y, -z'
'x, -y, z-1/2'
'-x+1/2, -y+1/2, -z'
'x+1/2, -y+1/2, z-1/2'

loop_
_atom_site_label
_atom_site_fract_x
_atom_site_fract_y
_atom_site_fract_z
_atom_site_U_iso_or_equiv
_atom_site_adp_type
_atom_site_calc_flag
_atom_site_refinement_flags
_atom_site_occupancy
_atom_site_disorder_assembly
_atom_site_disorder_group
_atom_site_type_symbol
Cl1 0.18706(11) 1.0143(2) 0.04894(5) 0.0326(5) Uani d . 1 . . Cl
Cl2 -0.10270(11) 0.9922(2) 0.09060(5) 0.0307(5) Uani d . 1 . . Cl
Cl5 0.14413(10) 0.3041(2) 0.22871(4) 0.0298(5) Uani d . 1 . . Cl
C1 0.0850(4) 0.7376(9) 0.04343(17) 0.0267(12) Uani d . 1 . . C
H1A 0.0340 0.7585 0.0132 0.032 Uiso calc R 1 . . H
H1B 0.1347 0.5743 0.0398 0.032 Uiso calc R 1 . . H
C2 0.0000(4) 0.7079(9) 0.08737(16) 0.0264(12) Uani d . 1 . . C
H2 -0.0528 0.5483 0.0814 0.032 Uiso calc R 1 . . H
C3 0.0652(4) 0.6682(9) 0.13592(16) 0.0263(12) Uani d . 1 . . C
H3A 0.1133 0.8298 0.1438 0.032 Uiso calc R 1 . . H
H3B 0.1247 0.5202 0.1326 0.032 Uiso calc R 1 . . H
C4 -0.0228(4) 0.6083(10) 0.17887(16) 0.0267(12) Uani d . 1 . . C
H4A -0.0858 0.7502 0.1809 0.032 Uiso calc R 1 . . H
H4B -0.0666 0.4399 0.1721 0.032 Uiso calc R 1 . . H
C5 0.0430(4) 0.5875(9) 0.22727(16) 0.0228(11) Uani d . 1 . . C
H5 0.0970 0.7475 0.2302 0.027 Uiso calc R 1 . . H

loop_
_atom_site_aniso_label
_atom_site_aniso_U_11
_atom_site_aniso_U_22
_atom_site_aniso_U_33
_atom_site_aniso_U_12
_atom_site_aniso_U_13
_atom_site_aniso_U_23
Cl1 0.0295(8) 0.0311(8) 0.0371(8) -0.0052(5) 0.0006(6) 0.0049(5)
Cl2 0.0273(8) 0.0294(7) 0.0354(8) 0.0053(5) -0.0022(6) 0.0027(5)
Cl5 0.0271(7) 0.0288(7) 0.0335(7) 0.0077(5) -0.0021(6) -0.0001(5)
C1 0.030(3) 0.023(2) 0.027(3) 0.000(2) -0.001(2) 0.000(2)
C2 0.031(3) 0.021(2) 0.028(3) 0.002(2) -0.006(2) 0.000(2)
C3 0.027(3) 0.030(3) 0.022(2) -0.002(2) -0.001(2) 0.003(2)
C4 0.023(2) 0.031(3) 0.026(3) 0.003(2) -0.007(2) 0.002(2)
C5 0.028(3) 0.017(2) 0.023(2) -0.001(2) -0.003(2) 0.0002(19)

loop_
_atom_type_symbol
_atom_type_description
_atom_type_scat_dispersion_real
_atom_type_scat_dispersion_imag
_atom_type_scat_source
C C 0.0033 0.0016 'International Tables Vol C Tables 4.2.6.8 and 6.1.1.4'
H H 0.0000 0.0000 'International Tables Vol C Tables 4.2.6.8 and 6.1.1.4'
Cl Cl 0.1484 0.1585 'International Tables Vol C Tables 4.2.6.8 and 6.1.1.4'

loop_
_geom_angle_atom_site_label_1
_geom_angle_atom_site_label_2
_geom_angle_atom_site_label_3
_geom_angle_site_symmetry_1
_geom_angle_site_symmetry_3
_geom_angle
C2 C1 Cl1 . . 112.8(3)
C3 C2 C1 . . 114.8(4)
C3 C2 Cl2 . . 110.3(3)
C1 C2 Cl2 . . 109.3(3)
C2 C3 C4 . . 113.7(4)
C5 C4 C3 . . 112.8(4)
C4 C5 C5 . 2 114.6(4)
C4 C5 Cl5 . . 111.1(3)
C5 C5 Cl5 2 . 110.4(2)

loop_
_geom_bond_atom_site_label_1
_geom_bond_atom_site_label_2
_geom_bond_site_symmetry_2
_geom_bond_distance
_geom_bond_publ_flag
Cl1 C1 . 1.786(5) ?
Cl2 C2 . 1.817(5) ?
Cl5 C5 . 1.801(4) ?
C1 C2 . 1.515(7) ?
C2 C3 . 1.505(5) ?
C3 C4 . 1.538(7) ?
C4 C5 . 1.494(5) ?
C5 C5 2 1.547(9) ?
